data_2240163
loop_
_publ_author_name
'Hao, Yuan-Zeng'

_publ_section_title
;
 Crystal structure of
 bis{2,4-di-<i>tert</i>-butyl-6-[(isopropylimino)methyl]phenolato-\k^2^<i>N</i>,<i>O</i>}zinc
 dichloromethane monosolvate
;
_journal_issue 12
_journal_name_full 'Acta Crystallographica Section E'
_journal_page_first m390
_journal_page_last m391
_journal_paper_doi 10.1107/S1600536814022636
_journal_volume 70
_journal_year 2014
_chemical_formula_iupac '[Zn (C18 H28 N1 O1)2], C H2 Cl2'
_chemical_formula_moiety 'C36 H56 N2 O2 Zn, C H2 Cl2'
_chemical_formula_sum 'C37 H58 Cl2 N2 O2 Zn'
_chemical_formula_weight 699.12
_chemical_name_systematic
'Bis{2,4-di-<i>tert</i>-butyl-6-[(isopropylimino)methyl]phenolato-\k^2^<i>N</i>,<i>O</i>}zinc dichloromethane monosolvate'
_space_group_IT_number 14
_symmetry_cell_setting monoclinic
_symmetry_space_group_name_Hall '-P 2yn'
_symmetry_space_group_name_H-M 'P 1 21/n 1'
_atom_sites_solution_hydrogens geom
_atom_sites_solution_primary direct
_atom_sites_solution_secondary difmap
_audit_creation_method SHELXL-97
_cell_angle_alpha 90.00
_cell_angle_beta 104.807(2)
_cell_angle_gamma 90.00
_cell_formula_units_Z 4
_cell_length_a 13.6653(17)
_cell_length_b 14.6674(18)
_cell_length_c 19.663(2)
_cell_measurement_reflns_used 5049
_cell_measurement_temperature 173(2)
_cell_measurement_theta_max 27.03
_cell_measurement_theta_min 2.14
_cell_volume 3810.3(8)
_computing_cell_refinement
;
SAINT (Bruker, 2007)
;
_computing_data_collection
;
APEX2 (Bruker, 2007)
;
_computing_data_reduction
;
SAINT (Bruker, 2007)
;
_computing_molecular_graphics
;
SHELXTL (Sheldrick, 2008)
;
_computing_publication_material
;
publCIF (Westrip, 2010)
;
_computing_structure_refinement
;
SHELXL97 (Sheldrick, 2008)
;
_computing_structure_solution
;
SHELXS97 (Sheldrick, 2008)
;
_diffrn_ambient_temperature 173(2)
_diffrn_measured_fraction_theta_full 0.986
_diffrn_measured_fraction_theta_max 0.986
_diffrn_measurement_device_type 'Bruker APEXII area-detector'
_diffrn_measurement_method '\f and \w scans'
_diffrn_radiation_monochromator graphite
_diffrn_radiation_source 'fine-focus sealed tube'
_diffrn_radiation_type MoK\a
_diffrn_radiation_wavelength 0.71073
_diffrn_reflns_av_R_equivalents 0.0243
_diffrn_reflns_av_sigmaI/netI 0.0307
_diffrn_reflns_limit_h_max 8
_diffrn_reflns_limit_h_min -17
_diffrn_reflns_limit_k_max 18
_diffrn_reflns_limit_k_min -18
_diffrn_reflns_limit_l_max 25
_diffrn_reflns_limit_l_min -25
_diffrn_reflns_number 22339
_diffrn_reflns_theta_full 27.08
_diffrn_reflns_theta_max 27.08
_diffrn_reflns_theta_min 1.75
_diffrn_standards_number 0
_exptl_absorpt_coefficient_mu 0.817
_exptl_absorpt_correction_T_max 0.8157
_exptl_absorpt_correction_T_min 0.7254
_exptl_absorpt_correction_type multi-scan
_exptl_absorpt_process_details
;
(<i>SADABS</i>; Bruker, 2007)
;
_exptl_crystal_colour light-green
_exptl_crystal_density_diffrn 1.219
_exptl_crystal_density_method 'not measured'
_exptl_crystal_description block
_exptl_crystal_F_000 1496
_exptl_crystal_size_max 0.42
_exptl_crystal_size_mid 0.41
_exptl_crystal_size_min 0.26
_refine_diff_density_max 0.524
_refine_diff_density_min -0.368
_refine_ls_extinction_method none
_refine_ls_goodness_of_fit_ref 1.025
_refine_ls_hydrogen_treatment constr
_refine_ls_matrix_type full
_refine_ls_number_parameters 413
_refine_ls_number_reflns 8281
_refine_ls_number_restraints 0
_refine_ls_restrained_S_all 1.025
_refine_ls_R_factor_all 0.0524
_refine_ls_R_factor_gt 0.0356
_refine_ls_shift/su_max 0.000
_refine_ls_shift/su_mean 0.000
_refine_ls_structure_factor_coef Fsqd
_refine_ls_weighting_details 'calc w=1/[\s^2^(Fo^2^)+(0.0501P)^2^+2.0294P] where P=(Fo^2^+2Fc^2^)/3'
_refine_ls_weighting_scheme calc
_refine_ls_wR_factor_gt 0.0898
_refine_ls_wR_factor_ref 0.1010
_reflns_number_gt 6513
_reflns_number_total 8281
_reflns_threshold_expression I>2sigma(I)
_cod_data_source_file wm5038sup1.cf
_cod_data_source_block I
_cod_original_cell_volume 3810.4(8)
_cod_original_sg_symbol_H-M 'P 21/n'
_cod_database_code 2240163
_cod_database_fobs_code 2240163

loop_
_symmetry_equiv_pos_as_xyz
'x, y, z'
'-x+1/2, y+1/2, -z+1/2'
'-x, -y, -z'
'x-1/2, -y-1/2, z-1/2'

loop_
_atom_site_type_symbol
_atom_site_label
_atom_site_fract_x
_atom_site_fract_y
_atom_site_fract_z
_atom_site_U_iso_or_equiv
_atom_site_adp_type
_atom_site_calc_flag
_atom_site_refinement_flags
_atom_site_occupancy
_atom_site_symmetry_multiplicity
Zn Zn1 0.231421(16) 0.615892(14) 0.299369(11) 0.02227(7) Uani d . 1 1
O O1 0.12145(10) 0.68715(9) 0.31431(7) 0.0271(3) Uani d . 1 1
N N2 0.36935(12) 0.66973(11) 0.33979(8) 0.0236(3) Uani d . 1 1
N N1 0.18811(12) 0.49721(10) 0.33244(8) 0.0232(3) Uani d . 1 1
O O2 0.23720(10) 0.61964(10) 0.20306(7) 0.0276(3) Uani d . 1 1
C C1 0.04377(14) 0.65800(13) 0.33501(9) 0.0220(4) Uani d . 1 1
C C19 0.31561(14) 0.63896(12) 0.17944(10) 0.0222(4) Uani d . 1 1
C C2 -0.03878(15) 0.71885(13) 0.33494(9) 0.0236(4) Uani d . 1 1
C C7 -0.11968(15) 0.68601(13) 0.35778(10) 0.0251(4) Uani d . 1 1
H H7 -0.1738 0.7269 0.3573 0.030 Uiso calc R 1 1
C C14 0.03560(14) 0.56642(13) 0.35720(9) 0.0228(4) Uani d . 1 1
C C13 -0.04928(15) 0.53872(13) 0.38081(10) 0.0244(4) Uani d . 1 1
H H13 -0.0519 0.4778 0.3967 0.029 Uiso calc R 1 1
C C15 0.10583(14) 0.49406(13) 0.35310(9) 0.0238(4) Uani d . 1 1
H H15 0.0889 0.4357 0.3678 0.029 Uiso calc R 1 1
C C21 0.20705(15) 0.60533(13) 0.05374(10) 0.0264(4) Uani d . 1 1
C C16 0.23887(15) 0.40931(13) 0.32679(11) 0.0276(4) Uani d . 1 1
H H16 0.2070 0.3606 0.3496 0.033 Uiso calc R 1 1
C C18 0.22391(19) 0.38570(15) 0.24970(12) 0.0389(5) Uani d . 1 1
H H18A 0.1513 0.3822 0.2268 0.058 Uiso calc R 1 1
H H18B 0.2556 0.3267 0.2456 0.058 Uiso calc R 1 1
H H18C 0.2551 0.4329 0.2269 0.058 Uiso calc R 1 1
C C24 0.12496(16) 0.67508(15) 0.05796(11) 0.0333(5) Uani d . 1 1
H H24A 0.1176 0.6775 0.1062 0.050 Uiso calc R 1 1
H H24B 0.0604 0.6569 0.0260 0.050 Uiso calc R 1 1
H H24C 0.1444 0.7354 0.0444 0.050 Uiso calc R 1 1
C C33 0.42696(14) 0.68492(13) 0.29838(10) 0.0242(4) Uani d . 1 1
H H33 0.4907 0.7113 0.3202 0.029 Uiso calc R 1 1
C C34 0.40723(16) 0.69940(14) 0.41395(10) 0.0295(4) Uani d . 1 1
H H34 0.4714 0.7344 0.4183 0.035 Uiso calc R 1 1
C C23 0.17481(18) 0.50939(14) 0.07091(11) 0.0355(5) Uani d . 1 1
H H23A 0.2276 0.4654 0.0681 0.053 Uiso calc R 1 1
H H23B 0.1114 0.4926 0.0370 0.053 Uiso calc R 1 1
H H23C 0.1648 0.5089 0.1185 0.053 Uiso calc R 1 1
C C3 -0.03675(15) 0.81732(13) 0.30842(11) 0.0278(4) Uani d . 1 1
Cl Cl1 0.91415(5) 0.39983(5) 0.22012(4) 0.05363(17) Uani d . 1 1
Cl Cl2 0.95759(7) 0.56715(6) 0.15546(4) 0.0742(3) Uani d . 1 1
C C6 -0.13092(18) 0.87132(14) 0.31363(14) 0.0397(5) Uani d . 1 1
H H6A -0.1917 0.8419 0.2846 0.060 Uiso calc R 1 1
H H6B -0.1264 0.9337 0.2969 0.060 Uiso calc R 1 1
H H6C -0.1347 0.8728 0.3627 0.060 Uiso calc R 1 1
C C20 0.30799(14) 0.63163(12) 0.10503(9) 0.0216(4) Uani d . 1 1
C C31 0.49349(15) 0.68533(13) 0.19565(10) 0.0255(4) Uani d . 1 1
H H31 0.5554 0.7049 0.2264 0.031 Uiso calc R 1 1
C C22 0.21423(18) 0.60298(16) -0.02269(11) 0.0361(5) Uani d . 1 1
H H22A 0.2368 0.6625 -0.0354 0.054 Uiso calc R 1 1
H H22B 0.1476 0.5888 -0.0537 0.054 Uiso calc R 1 1
H H22C 0.2629 0.5561 -0.0279 0.054 Uiso calc R 1 1
C C25 0.39349(15) 0.64874(13) 0.08192(10) 0.0255(4) Uani d . 1 1
H H25 0.3882 0.6425 0.0330 0.031 Uiso calc R 1 1
C C8 -0.12791(15) 0.59650(13) 0.38169(10) 0.0244(4) Uani d . 1 1
C C9 -0.22116(15) 0.56725(14) 0.40596(11) 0.0284(4) Uani d . 1 1
C C26 0.48822(15) 0.67477(13) 0.12575(10) 0.0258(4) Uani d . 1 1
C C4 -0.03558(18) 0.81635(15) 0.23040(11) 0.0360(5) Uani d . 1 1
H H4A 0.0233 0.7818 0.2249 0.054 Uiso calc R 1 1
H H4B -0.0316 0.8790 0.2141 0.054 Uiso calc R 1 1
H H4C -0.0977 0.7876 0.2025 0.054 Uiso calc R 1 1
C C35 0.4302(3) 0.61854(19) 0.46227(13) 0.0566(8) Uani d . 1 1
H H35A 0.3677 0.5845 0.4599 0.085 Uiso calc R 1 1
H H35B 0.4589 0.6395 0.5106 0.085 Uiso calc R 1 1
H H35C 0.4790 0.5789 0.4479 0.085 Uiso calc R 1 1
C C17 0.35026(17) 0.41501(16) 0.36411(12) 0.0381(5) Uani d . 1 1
H H17A 0.3823 0.4626 0.3422 0.057 Uiso calc R 1 1
H H17B 0.3827 0.3562 0.3605 0.057 Uiso calc R 1 1
H H17C 0.3579 0.4299 0.4138 0.057 Uiso calc R 1 1
C C5 0.05595(18) 0.86917(14) 0.35161(12) 0.0374(5) Uani d . 1 1
H H5A 0.0538 0.8711 0.4010 0.056 Uiso calc R 1 1
H H5B 0.0555 0.9315 0.3335 0.056 Uiso calc R 1 1
H H5C 0.1178 0.8380 0.3479 0.056 Uiso calc R 1 1
C C30 0.67305(17) 0.72050(19) 0.14855(12) 0.0439(6) Uani d . 1 1
H H30A 0.6591 0.7790 0.1683 0.066 Uiso calc R 1 1
H H30B 0.7289 0.7279 0.1262 0.066 Uiso calc R 1 1
H H30C 0.6917 0.6752 0.1863 0.066 Uiso calc R 1 1
C C27 0.57872(15) 0.68851(14) 0.09393(11) 0.0295(4) Uani d . 1 1
C C32 0.40933(14) 0.66789(13) 0.22385(9) 0.0230(4) Uani d . 1 1
C C37 0.87357(19) 0.51175(18) 0.19483(13) 0.0437(6) Uani d . 1 1
H H37A 0.8058 0.5096 0.1614 0.052 Uiso calc R 1 1
H H37B 0.8678 0.5466 0.2368 0.052 Uiso calc R 1 1
C C29 0.55214(17) 0.76021(15) 0.03504(12) 0.0358(5) Uani d . 1 1
H H29A 0.5363 0.8183 0.0545 0.054 Uiso calc R 1 1
H H29B 0.4933 0.7396 -0.0015 0.054 Uiso calc R 1 1
H H29C 0.6099 0.7685 0.0146 0.054 Uiso calc R 1 1
C C28 0.60274(19) 0.59837(15) 0.06249(13) 0.0398(5) Uani d . 1 1
H H28A 0.6606 0.6068 0.0422 0.060 Uiso calc R 1 1
H H28B 0.5437 0.5786 0.0256 0.060 Uiso calc R 1 1
H H28C 0.6193 0.5519 0.0995 0.060 Uiso calc R 1 1
C C36 0.3316(2) 0.7614(2) 0.43351(13) 0.0629(9) Uani d . 1 1
H H36A 0.3173 0.8129 0.4007 0.094 Uiso calc R 1 1
H H36B 0.3590 0.7841 0.4815 0.094 Uiso calc R 1 1
H H36C 0.2688 0.7277 0.4311 0.094 Uiso calc R 1 1
C C10 -0.2250(3) 0.6212(2) 0.47101(18) 0.0754(11) Uani d . 1 1
H H10A -0.2275 0.6865 0.4601 0.113 Uiso calc R 1 1
H H10B -0.1645 0.6081 0.5089 0.113 Uiso calc R 1 1
H H10C -0.2856 0.6040 0.4860 0.113 Uiso calc R 1 1
C C12 -0.2184(2) 0.46734(19) 0.4255(2) 0.0779(11) Uani d . 1 1
H H12A -0.2801 0.4516 0.4397 0.117 Uiso calc R 1 1
H H12B -0.1591 0.4555 0.4646 0.117 Uiso calc R 1 1
H H12C -0.2143 0.4303 0.3849 0.117 Uiso calc R 1 1
C C11 -0.3154(2) 0.5852(3) 0.34809(19) 0.0842(12) Uani d . 1 1
H H11A -0.3750 0.5660 0.3635 0.126 Uiso calc R 1 1
H H11B -0.3123 0.5506 0.3060 0.126 Uiso calc R 1 1
H H11C -0.3203 0.6504 0.3371 0.126 Uiso calc R 1 1

loop_
_atom_site_aniso_label
_atom_site_aniso_U_11
_atom_site_aniso_U_22
_atom_site_aniso_U_33
_atom_site_aniso_U_12
_atom_site_aniso_U_13
_atom_site_aniso_U_23
Zn1 0.02082(12) 0.02398(12) 0.02386(12) -0.00122(9) 0.00912(9) 0.00045(8)
O1 0.0244(7) 0.0247(7) 0.0362(7) -0.0010(5) 0.0151(6) 0.0008(6)
N2 0.0242(8) 0.0261(8) 0.0197(7) -0.0019(7) 0.0038(6) 0.0007(6)
N1 0.0239(8) 0.0229(8) 0.0248(8) 0.0020(6) 0.0098(7) 0.0011(6)
O2 0.0219(7) 0.0388(8) 0.0227(7) -0.0043(6) 0.0069(5) -0.0003(6)
C1 0.0219(9) 0.0256(9) 0.0192(8) -0.0018(7) 0.0067(7) -0.0016(7)
C19 0.0215(9) 0.0208(9) 0.0246(9) 0.0003(7) 0.0061(7) 0.0019(7)
C2 0.0261(10) 0.0232(9) 0.0221(9) 0.0012(8) 0.0075(8) -0.0015(7)
C7 0.0241(10) 0.0260(9) 0.0267(9) 0.0033(8) 0.0092(8) -0.0021(8)
C14 0.0214(9) 0.0249(9) 0.0226(9) 0.0001(7) 0.0064(7) -0.0004(7)
C13 0.0268(10) 0.0243(9) 0.0234(9) -0.0007(8) 0.0089(8) 0.0018(7)
C15 0.0264(10) 0.0223(9) 0.0233(9) -0.0011(7) 0.0076(8) 0.0028(7)
C21 0.0268(10) 0.0279(10) 0.0230(9) -0.0014(8) 0.0035(8) -0.0007(8)
C16 0.0266(10) 0.0233(9) 0.0365(11) 0.0045(8) 0.0149(9) 0.0039(8)
C18 0.0449(13) 0.0316(11) 0.0401(12) 0.0075(10) 0.0108(10) -0.0073(9)
C24 0.0287(11) 0.0368(11) 0.0313(10) 0.0033(9) 0.0020(9) 0.0015(9)
C33 0.0216(9) 0.0266(9) 0.0236(9) -0.0022(8) 0.0043(8) 0.0012(7)
C34 0.0287(11) 0.0395(11) 0.0191(9) -0.0070(9) 0.0039(8) -0.0025(8)
C23 0.0374(12) 0.0312(11) 0.0344(11) -0.0091(9) 0.0026(9) -0.0014(9)
C3 0.0294(11) 0.0239(9) 0.0332(10) 0.0031(8) 0.0133(9) 0.0020(8)
Cl1 0.0483(4) 0.0510(4) 0.0571(4) -0.0032(3) 0.0053(3) -0.0029(3)
Cl2 0.0979(6) 0.0661(5) 0.0702(5) -0.0349(4) 0.0430(5) -0.0148(4)
C6 0.0418(13) 0.0267(11) 0.0575(15) 0.0087(9) 0.0253(12) 0.0071(10)
C20 0.0221(9) 0.0211(9) 0.0208(8) 0.0005(7) 0.0042(7) 0.0008(7)
C31 0.0221(9) 0.0295(10) 0.0243(9) -0.0024(8) 0.0048(8) 0.0009(8)
C22 0.0363(12) 0.0459(13) 0.0236(10) -0.0045(10) 0.0033(9) -0.0043(9)
C25 0.0288(10) 0.0283(9) 0.0204(9) 0.0001(8) 0.0080(8) 0.0006(8)
C8 0.0233(10) 0.0293(10) 0.0227(9) -0.0002(8) 0.0097(8) -0.0013(7)
C9 0.0246(10) 0.0299(10) 0.0353(11) 0.0005(8) 0.0159(9) 0.0018(8)
C26 0.0250(10) 0.0279(10) 0.0267(9) -0.0002(8) 0.0105(8) 0.0023(8)
C4 0.0406(13) 0.0345(11) 0.0354(11) 0.0045(10) 0.0142(10) 0.0080(9)
C35 0.079(2) 0.0570(16) 0.0265(12) 0.0163(15) 0.0008(13) 0.0044(11)
C17 0.0335(12) 0.0380(12) 0.0433(13) 0.0112(10) 0.0108(10) 0.0025(10)
C5 0.0428(13) 0.0269(11) 0.0440(13) -0.0043(9) 0.0140(11) -0.0028(9)
C30 0.0271(12) 0.0695(17) 0.0386(12) -0.0089(11) 0.0146(10) -0.0034(12)
C27 0.0255(10) 0.0361(11) 0.0295(10) -0.0017(8) 0.0116(8) 0.0005(8)
C32 0.0224(9) 0.0240(9) 0.0229(9) -0.0010(7) 0.0061(7) 0.0017(7)
C37 0.0384(13) 0.0545(15) 0.0381(12) 0.0002(11) 0.0093(10) -0.0028(11)
C29 0.0393(12) 0.0345(11) 0.0385(12) -0.0044(9) 0.0188(10) 0.0030(9)
C28 0.0398(13) 0.0386(12) 0.0483(13) 0.0059(10) 0.0244(11) 0.0020(10)
C36 0.076(2) 0.0688(19) 0.0339(13) 0.0311(16) -0.0052(13) -0.0218(13)
C10 0.091(2) 0.082(2) 0.078(2) -0.0284(18) 0.067(2) -0.0262(17)
C12 0.0624(19) 0.0434(15) 0.155(3) 0.0052(14) 0.077(2) 0.0251(18)
C11 0.0269(14) 0.144(3) 0.078(2) -0.0172(17) 0.0057(14) 0.044(2)

loop_
_atom_type_symbol
_atom_type_description
_atom_type_scat_dispersion_real
_atom_type_scat_dispersion_imag
_atom_type_scat_source
C C 0.0033 0.0016 'International Tables Vol C Tables 4.2.6.8 and 6.1.1.4'
H H 0.0000 0.0000 'International Tables Vol C Tables 4.2.6.8 and 6.1.1.4'
N N 0.0061 0.0033 'International Tables Vol C Tables 4.2.6.8 and 6.1.1.4'
O O 0.0106 0.0060 'International Tables Vol C Tables 4.2.6.8 and 6.1.1.4'
Cl Cl 0.1484 0.1585 'International Tables Vol C Tables 4.2.6.8 and 6.1.1.4'
Zn Zn 0.2839 1.4301 'International Tables Vol C Tables 4.2.6.8 and 6.1.1.4'

loop_
_geom_angle_atom_site_label_1
_geom_angle_atom_site_label_2
_geom_angle_atom_site_label_3
_geom_angle
O1 Zn1 O2 111.62(6)
O1 Zn1 N1 96.67(6)
O2 Zn1 N1 115.89(6)
O1 Zn1 N2 114.73(6)
O2 Zn1 N2 96.21(6)
N1 Zn1 N2 122.59(6)
C1 O1 Zn1 127.12(12)
C33 N2 C34 117.05(16)
C33 N2 Zn1 118.72(13)
C34 N2 Zn1 124.10(12)
C15 N1 C16 117.05(16)
C15 N1 Zn1 119.19(13)
C16 N1 Zn1 123.36(12)
C19 O2 Zn1 127.14(12)
O1 C1 C14 122.61(17)
O1 C1 C2 119.85(17)
C14 C1 C2 117.53(16)
O2 C19 C32 122.75(17)
O2 C19 C20 119.47(17)
C32 C19 C20 117.78(16)
C7 C2 C1 118.41(17)
C7 C2 C3 121.52(17)
C1 C2 C3 120.05(16)
C2 C7 C8 124.90(18)
C2 C7 H7 117.6
C8 C7 H7 117.6
C13 C14 C1 120.40(17)
C13 C14 C15 114.75(16)
C1 C14 C15 124.70(16)
C8 C13 C14 122.49(17)
C8 C13 H13 118.8
C14 C13 H13 118.8
N1 C15 C14 129.42(17)
N1 C15 H15 115.3
C14 C15 H15 115.3
C22 C21 C20 112.22(17)
C22 C21 C24 107.39(17)
C20 C21 C24 110.06(16)
C22 C21 C23 106.78(17)
C20 C21 C23 110.21(16)
C24 C21 C23 110.09(18)
N1 C16 C17 110.34(17)
N1 C16 C18 109.12(16)
C17 C16 C18 111.04(18)
N1 C16 H16 108.8
C17 C16 H16 108.8
C18 C16 H16 108.8
C16 C18 H18A 109.5
C16 C18 H18B 109.5
H18A C18 H18B 109.5
C16 C18 H18C 109.5
H18A C18 H18C 109.5
H18B C18 H18C 109.5
C21 C24 H24A 109.5
C21 C24 H24B 109.5
H24A C24 H24B 109.5
C21 C24 H24C 109.5
H24A C24 H24C 109.5
H24B C24 H24C 109.5
N2 C33 C32 129.84(18)
N2 C33 H33 115.1
C32 C33 H33 115.1
N2 C34 C36 109.88(17)
N2 C34 C35 110.76(18)
C36 C34 C35 111.3(2)
N2 C34 H34 108.3
C36 C34 H34 108.3
C35 C34 H34 108.3
C21 C23 H23A 109.5
C21 C23 H23B 109.5
H23A C23 H23B 109.5
C21 C23 H23C 109.5
H23A C23 H23C 109.5
H23B C23 H23C 109.5
C5 C3 C6 107.14(17)
C5 C3 C4 109.82(17)
C6 C3 C4 107.07(18)
C5 C3 C2 111.19(17)
C6 C3 C2 111.92(16)
C4 C3 C2 109.58(16)
C3 C6 H6A 109.5
C3 C6 H6B 109.5
H6A C6 H6B 109.5
C3 C6 H6C 109.5
H6A C6 H6C 109.5
H6B C6 H6C 109.5
C25 C20 C19 118.17(17)
C25 C20 C21 121.55(16)
C19 C20 C21 120.28(16)
C26 C31 C32 122.13(18)
C26 C31 H31 118.9
C32 C31 H31 118.9
C21 C22 H22A 109.5
C21 C22 H22B 109.5
H22A C22 H22B 109.5
C21 C22 H22C 109.5
H22A C22 H22C 109.5
H22B C22 H22C 109.5
C20 C25 C26 124.69(17)
C20 C25 H25 117.7
C26 C25 H25 117.7
C13 C8 C7 116.22(17)
C13 C8 C9 123.19(17)
C7 C8 C9 120.58(17)
C11 C9 C12 108.7(3)
C11 C9 C10 109.8(3)
C12 C9 C10 107.2(2)
C11 C9 C8 109.53(18)
C12 C9 C8 112.46(17)
C10 C9 C8 109.12(19)
C31 C26 C25 116.67(17)
C31 C26 C27 123.65(18)
C25 C26 C27 119.68(17)
C3 C4 H4A 109.5
C3 C4 H4B 109.5
H4A C4 H4B 109.5
C3 C4 H4C 109.5
H4A C4 H4C 109.5
H4B C4 H4C 109.5
C34 C35 H35A 109.5
C34 C35 H35B 109.5
H35A C35 H35B 109.5
C34 C35 H35C 109.5
H35A C35 H35C 109.5
H35B C35 H35C 109.5
C16 C17 H17A 109.5
C16 C17 H17B 109.5
H17A C17 H17B 109.5
C16 C17 H17C 109.5
H17A C17 H17C 109.5
H17B C17 H17C 109.5
C3 C5 H5A 109.5
C3 C5 H5B 109.5
H5A C5 H5B 109.5
C3 C5 H5C 109.5
H5A C5 H5C 109.5
H5B C5 H5C 109.5
C27 C30 H30A 109.5
C27 C30 H30B 109.5
H30A C30 H30B 109.5
C27 C30 H30C 109.5
H30A C30 H30C 109.5
H30B C30 H30C 109.5
C30 C27 C28 108.68(19)
C30 C27 C26 112.16(17)
C28 C27 C26 109.24(17)
C30 C27 C29 108.32(18)
C28 C27 C29 108.69(17)
C26 C27 C29 109.68(17)
C19 C32 C31 120.46(16)
C19 C32 C33 124.51(17)
C31 C32 C33 115.00(17)
Cl2 C37 Cl1 111.36(14)
Cl2 C37 H37A 109.4
Cl1 C37 H37A 109.4
Cl2 C37 H37B 109.4
Cl1 C37 H37B 109.4
H37A C37 H37B 108.0
C27 C29 H29A 109.5
C27 C29 H29B 109.5
H29A C29 H29B 109.5
C27 C29 H29C 109.5
H29A C29 H29C 109.5
H29B C29 H29C 109.5
C27 C28 H28A 109.5
C27 C28 H28B 109.5
H28A C28 H28B 109.5
C27 C28 H28C 109.5
H28A C28 H28C 109.5
H28B C28 H28C 109.5
C34 C36 H36A 109.5
C34 C36 H36B 109.5
H36A C36 H36B 109.5
C34 C36 H36C 109.5
H36A C36 H36C 109.5
H36B C36 H36C 109.5
C9 C10 H10A 109.5
C9 C10 H10B 109.5
H10A C10 H10B 109.5
C9 C10 H10C 109.5
H10A C10 H10C 109.5
H10B C10 H10C 109.5
C9 C12 H12A 109.5
C9 C12 H12B 109.5
H12A C12 H12B 109.5
C9 C12 H12C 109.5
H12A C12 H12C 109.5
H12B C12 H12C 109.5
C9 C11 H11A 109.5
C9 C11 H11B 109.5
H11A C11 H11B 109.5
C9 C11 H11C 109.5
H11A C11 H11C 109.5
H11B C11 H11C 109.5

loop_
_geom_bond_atom_site_label_1
_geom_bond_atom_site_label_2
_geom_bond_distance
Zn1 O1 1.9138(13)
Zn1 O2 1.9163(13)
Zn1 N1 2.0001(15)
Zn1 N2 2.0105(16)
O1 C1 1.302(2)
N2 C33 1.289(2)
N2 C34 1.483(2)
N1 C15 1.290(2)
N1 C16 1.482(2)
O2 C19 1.303(2)
C1 C14 1.425(3)
C1 C2 1.438(3)
C19 C32 1.418(3)
C19 C20 1.444(3)
C2 C7 1.382(3)
C2 C3 1.538(3)
C7 C8 1.409(3)
C7 H7 0.9500
C14 C13 1.415(3)
C14 C15 1.447(3)
C13 C8 1.372(3)
C13 H13 0.9500
C15 H15 0.9500
C21 C22 1.531(3)
C21 C20 1.535(3)
C21 C24 1.536(3)
C21 C23 1.538(3)
C16 C17 1.514(3)
C16 C18 1.517(3)
C16 H16 1.0000
C18 H18A 0.9800
C18 H18B 0.9800
C18 H18C 0.9800
C24 H24A 0.9800
C24 H24B 0.9800
C24 H24C 0.9800
C33 C32 1.445(3)
C33 H33 0.9500
C34 C36 1.499(3)
C34 C35 1.502(3)
C34 H34 1.0000
C23 H23A 0.9800
C23 H23B 0.9800
C23 H23C 0.9800
C3 C5 1.534(3)
C3 C6 1.537(3)
C3 C4 1.538(3)
Cl1 C37 1.763(3)
Cl2 C37 1.741(3)
C6 H6A 0.9800
C6 H6B 0.9800
C6 H6C 0.9800
C20 C25 1.380(3)
C31 C26 1.367(3)
C31 C32 1.422(3)
C31 H31 0.9500
C22 H22A 0.9800
C22 H22B 0.9800
C22 H22C 0.9800
C25 C26 1.412(3)
C25 H25 0.9500
C8 C9 1.532(3)
C9 C11 1.508(4)
C9 C12 1.513(3)
C9 C10 1.517(3)
C26 C27 1.535(3)
C4 H4A 0.9800
C4 H4B 0.9800
C4 H4C 0.9800
C35 H35A 0.9800
C35 H35B 0.9800
C35 H35C 0.9800
C17 H17A 0.9800
C17 H17B 0.9800
C17 H17C 0.9800
C5 H5A 0.9800
C5 H5B 0.9800
C5 H5C 0.9800
C30 C27 1.526(3)
C30 H30A 0.9800
C30 H30B 0.9800
C30 H30C 0.9800
C27 C28 1.530(3)
C27 C29 1.538(3)
C37 H37A 0.9900
C37 H37B 0.9900
C29 H29A 0.9800
C29 H29B 0.9800
C29 H29C 0.9800
C28 H28A 0.9800
C28 H28B 0.9800
C28 H28C 0.9800
C36 H36A 0.9800
C36 H36B 0.9800
C36 H36C 0.9800
C10 H10A 0.9800
C10 H10B 0.9800
C10 H10C 0.9800
C12 H12A 0.9800
C12 H12B 0.9800
C12 H12C 0.9800
C11 H11A 0.9800
C11 H11B 0.9800
C11 H11C 0.9800

loop_
_geom_hbond_atom_site_label_D
_geom_hbond_atom_site_label_H
_geom_hbond_atom_site_label_A
_geom_hbond_site_symmetry_A
_geom_hbond_distance_DH
_geom_hbond_distance_HA
_geom_hbond_distance_DA
_geom_hbond_angle_DHA
C4 H4A O1 1_555 0.98 2.37 3.018(3) 123
C5 H5C O1 1_555 0.98 2.32 2.967(3) 123
C23 H23C O2 1_555 0.98 2.35 2.994(3) 122
C24 H24A O2 1_555 0.98 2.33 2.986(3) 124

loop_
_geom_torsion_atom_site_label_1
_geom_torsion_atom_site_label_2
_geom_torsion_atom_site_label_3
_geom_torsion_atom_site_label_4
_geom_torsion
O2 Zn1 O1 C1 117.19(15)
N1 Zn1 O1 C1 -4.09(16)
N2 Zn1 O1 C1 -134.71(14)
O1 Zn1 N2 C33 -122.85(14)
O2 Zn1 N2 C33 -5.58(15)
N1 Zn1 N2 C33 120.64(14)
O1 Zn1 N2 C34 52.74(16)
O2 Zn1 N2 C34 170.01(15)
N1 Zn1 N2 C34 -63.77(16)
O1 Zn1 N1 C15 0.81(15)
O2 Zn1 N1 C15 -117.16(14)
N2 Zn1 N1 C15 125.89(14)
O1 Zn1 N1 C16 173.28(14)
O2 Zn1 N1 C16 55.31(16)
N2 Zn1 N1 C16 -61.64(16)
O1 Zn1 O2 C19 128.66(15)
N1 Zn1 O2 C19 -122.00(15)
N2 Zn1 O2 C19 8.93(16)
Zn1 O1 C1 C14 7.0(3)
Zn1 O1 C1 C2 -172.01(12)
Zn1 O2 C19 C32 -5.2(3)
Zn1 O2 C19 C20 175.25(12)
O1 C1 C2 C7 -179.46(17)
C14 C1 C2 C7 1.5(3)
O1 C1 C2 C3 1.8(3)
C14 C1 C2 C3 -177.24(16)
C1 C2 C7 C8 0.2(3)
C3 C2 C7 C8 178.92(18)
O1 C1 C14 C13 178.48(17)
C2 C1 C14 C13 -2.5(3)
O1 C1 C14 C15 -6.2(3)
C2 C1 C14 C15 172.80(17)
C1 C14 C13 C8 1.9(3)
C15 C14 C13 C8 -173.86(17)
C16 N1 C15 C14 -173.53(18)
Zn1 N1 C15 C14 -0.6(3)
C13 C14 C15 N1 178.47(19)
C1 C14 C15 N1 2.9(3)
C15 N1 C16 C17 -130.34(19)
Zn1 N1 C16 C17 57.0(2)
C15 N1 C16 C18 107.4(2)
Zn1 N1 C16 C18 -65.2(2)
C34 N2 C33 C32 -176.93(19)
Zn1 N2 C33 C32 -1.0(3)
C33 N2 C34 C36 124.6(2)
Zn1 N2 C34 C36 -51.1(2)
C33 N2 C34 C35 -112.0(2)
Zn1 N2 C34 C35 72.3(2)
C7 C2 C3 C5 121.9(2)
C1 C2 C3 C5 -59.4(2)
C7 C2 C3 C6 2.1(3)
C1 C2 C3 C6 -179.21(18)
C7 C2 C3 C4 -116.5(2)
C1 C2 C3 C4 62.2(2)
O2 C19 C20 C25 -177.27(17)
C32 C19 C20 C25 3.2(3)
O2 C19 C20 C21 2.6(3)
C32 C19 C20 C21 -176.92(16)
C22 C21 C20 C25 -1.1(3)
C24 C21 C20 C25 -120.7(2)
C23 C21 C20 C25 117.7(2)
C22 C21 C20 C19 178.94(17)
C24 C21 C20 C19 59.4(2)
C23 C21 C20 C19 -62.2(2)
C19 C20 C25 C26 -1.3(3)
C21 C20 C25 C26 178.82(18)
C14 C13 C8 C7 -0.2(3)
C14 C13 C8 C9 178.99(18)
C2 C7 C8 C13 -0.9(3)
C2 C7 C8 C9 179.93(18)
C13 C8 C9 C11 -123.5(3)
C7 C8 C9 C11 55.6(3)
C13 C8 C9 C12 -2.5(3)
C7 C8 C9 C12 176.6(2)
C13 C8 C9 C10 116.3(3)
C7 C8 C9 C10 -64.6(3)
C32 C31 C26 C25 2.3(3)
C32 C31 C26 C27 -176.98(18)
C20 C25 C26 C31 -1.5(3)
C20 C25 C26 C27 177.80(18)
C31 C26 C27 C30 -3.3(3)
C25 C26 C27 C30 177.48(19)
C31 C26 C27 C28 117.3(2)
C25 C26 C27 C28 -62.0(2)
C31 C26 C27 C29 -123.7(2)
C25 C26 C27 C29 57.1(2)
O2 C19 C32 C31 178.00(17)
C20 C19 C32 C31 -2.5(3)
O2 C19 C32 C33 -4.2(3)
C20 C19 C32 C33 175.34(17)
C26 C31 C32 C19 -0.3(3)
C26 C31 C32 C33 -178.31(18)
N2 C33 C32 C19 7.7(3)
N2 C33 C32 C31 -174.42(19)
